data_2015576
loop_
_publ_author_name
'Abhijit Mitra'
'Pamela J. Seaton'
'Kraig A. Wheeler'

_publ_section_title
;
 <i>N</i>-(2-Aminobenzyl)-<i>N</i>,<i>N</i>-bis(quinolin-2-ylmethyl)amine
;
_journal_coeditor_code SF3012
_journal_issue 9
_journal_name_full 'Acta Crystallographica Section C'
_journal_page_first o581
_journal_page_last o582
_journal_paper_doi 10.1107/S0108270106030502
_journal_volume 62
_journal_year 2006
_chemical_formula_iupac 'C27 H24 N4'
_chemical_formula_moiety 'C27 H24 N4'
_chemical_formula_sum 'C27 H24 N4'
_chemical_formula_weight 404.50
_chemical_name_systematic
;
N-(2-Aminobenzyl)-N,N-bis(quinolin-2-ylmethyl)amine
;
_space_group_IT_number 14
_symmetry_cell_setting monoclinic
_symmetry_space_group_name_Hall '-P 2yn'
_symmetry_space_group_name_H-M 'P 1 21/n 1'
_atom_sites_solution_hydrogens geom
_atom_sites_solution_primary direct
_atom_sites_solution_secondary difmap
_cell_angle_alpha 90.00
_cell_angle_beta 98.041(2)
_cell_angle_gamma 90.00
_cell_formula_units_Z 4
_cell_length_a 12.4071(16)
_cell_length_b 7.9834(10)
_cell_length_c 21.376(3)
_cell_measurement_reflns_used 3239
_cell_measurement_temperature 100(2)
_cell_measurement_theta_max 53.825
_cell_measurement_theta_min 5.454
_cell_volume 2096.5(5)
_computing_cell_refinement SMART
_computing_data_collection 'SMART (Bruker, 2001)'
_computing_data_reduction 'SAINT (Bruker, 2002) and XPREP (Bruker, 2001)'
_computing_molecular_graphics 'X-SEED (Barbour, 2001)'
_computing_publication_material X-SEED
_computing_structure_refinement SHELXTL
_computing_structure_solution 'SHELXTL (Bruker, 2000)'
_diffrn_ambient_temperature 100(2)
_diffrn_measured_fraction_theta_full 0.971
_diffrn_measured_fraction_theta_max 0.971
_diffrn_measurement_device_type 'Bruker APEX-II CCD area-detector'
_diffrn_measurement_method '\f and \w'
_diffrn_radiation_monochromator graphite
_diffrn_radiation_source 'fine-focus sealed tube'
_diffrn_radiation_type MoK\a
_diffrn_radiation_wavelength 0.71073
_diffrn_reflns_av_R_equivalents 0.0578
_diffrn_reflns_av_sigmaI/netI 0.0712
_diffrn_reflns_limit_h_max 15
_diffrn_reflns_limit_h_min -13
_diffrn_reflns_limit_k_max 10
_diffrn_reflns_limit_k_min -10
_diffrn_reflns_limit_l_max 27
_diffrn_reflns_limit_l_min -27
_diffrn_reflns_number 14852
_diffrn_reflns_theta_full 27.53
_diffrn_reflns_theta_max 27.53
_diffrn_reflns_theta_min 1.80
_diffrn_standards_decay_% 0
_exptl_absorpt_coefficient_mu 0.077
_exptl_absorpt_correction_T_max 0.9977
_exptl_absorpt_correction_T_min 0.9712
_exptl_absorpt_correction_type multi-scan
_exptl_absorpt_process_details '(SADABS; Bruker, 2000)'
_exptl_crystal_colour colorless
_exptl_crystal_density_diffrn 1.282
_exptl_crystal_density_method 'not measured'
_exptl_crystal_description 'transparent needle'
_exptl_crystal_F_000 856
_exptl_crystal_size_max 0.38
_exptl_crystal_size_mid 0.04
_exptl_crystal_size_min 0.03
_refine_diff_density_max 0.401
_refine_diff_density_min -0.233
_refine_ls_extinction_method none
_refine_ls_goodness_of_fit_ref 1.018
_refine_ls_hydrogen_treatment mixed
_refine_ls_matrix_type full
_refine_ls_number_parameters 288
_refine_ls_number_reflns 4699
_refine_ls_number_restraints 0
_refine_ls_restrained_S_all 1.018
_refine_ls_R_factor_all 0.0986
_refine_ls_R_factor_gt 0.0574
_refine_ls_shift/su_max 0.000
_refine_ls_shift/su_mean 0.000
_refine_ls_structure_factor_coef Fsqd
_refine_ls_weighting_details 'calc w=1/[\s^2^(Fo^2^)+(0.0569P)^2^+0.5447P] where P=(Fo^2^+2Fc^2^)/3'
_refine_ls_weighting_scheme calc
_refine_ls_wR_factor_gt 0.1195
_refine_ls_wR_factor_ref 0.1342
_reflns_number_gt 3089
_reflns_number_total 4699
_reflns_threshold_expression I>2\s(I)
_cod_data_source_file sf3012.cif
_cod_data_source_block I
_cod_depositor_comments
;
The following automatic conversions were performed:
'_geom_bond_publ_flag' value 'Y' changed to 'y' according to
'/home/saulius/struct/CIF-dictionaries/cif_core.dic' dictionary named
'cif_core.dic' version 2.4.1 from 2010-06-29 (4
times).

'_geom_angle_publ_flag' value 'Y' changed to 'y' according to
'/home/saulius/struct/CIF-dictionaries/cif_core.dic' dictionary named
'cif_core.dic' version 2.4.1 from 2010-06-29 (3 times).

Automatic conversion script
Id: cif_fix_enum 1527 2010-12-29 10:47:43Z saulius 

The following automatic conversions were performed:

'_geom_bond_publ_flag' value 'Y' changed to 'y' according to
/home/saulius/struct/CIF-dictionaries/cif_core.dic dictionary named
'cif_core.dic' version 2.4.1 from 2010-06-29 (4
times).

'_geom_angle_publ_flag' value 'Y' changed to 'y' according
to /home/saulius/struct/CIF-dictionaries/cif_core.dic dictionary
named 'cif_core.dic' version 2.4.1 from 2010-06-29 (3 times).

Automatic conversion script
Id: cif_fix_values 1715 2011-07-08 13:25:40Z adriana 
;
_cod_original_sg_symbol_H-M 'P 21/n'
_cod_database_code 2015576
_cod_database_fobs_code 2015576

loop_
_symmetry_equiv_pos_as_xyz
'x, y, z'
'-x+1/2, y+1/2, -z+1/2'
'-x, -y, -z'
'x-1/2, -y-1/2, z-1/2'

loop_
_atom_site_type_symbol
_atom_site_label
_atom_site_fract_x
_atom_site_fract_y
_atom_site_fract_z
_atom_site_U_iso_or_equiv
_atom_site_adp_type
_atom_site_calc_flag
_atom_site_refinement_flags
_atom_site_occupancy
N N1 0.31203(14) 0.81463(19) 0.17491(7) 0.0167(4) Uani d . 1
N N2 0.38292(14) 1.1433(2) 0.07494(8) 0.0177(4) Uani d . 1
N N3 0.15326(14) 0.5904(2) 0.12313(7) 0.0178(4) Uani d . 1
N N4 0.37564(16) 0.4398(2) 0.16790(9) 0.0232(4) Uani d . 1
C C1 0.38390(18) 0.9509(2) 0.16202(9) 0.0181(5) Uani d . 1
H H1A 0.4602 0.9206 0.1780 0.022 Uiso calc R 1
H H1B 0.3653 1.0530 0.1845 0.022 Uiso calc R 1
C C2 0.37363(17) 0.9863(2) 0.09240(9) 0.0176(5) Uani d . 1
C C3 0.35704(17) 0.8517(2) 0.04863(9) 0.0200(5) Uani d . 1
H H3 0.3491 0.7403 0.0630 0.024 Uiso calc R 1
C C4 0.35267(17) 0.8846(2) -0.01413(10) 0.0193(5) Uani d . 1
H H4 0.3431 0.7957 -0.0439 0.023 Uiso calc R 1
C C5 0.36232(16) 1.0511(2) -0.03495(9) 0.0176(5) Uani d . 1
C C6 0.35938(17) 1.0952(3) -0.09919(10) 0.0213(5) Uani d . 1
H H6 0.3494 1.0105 -0.1307 0.026 Uiso calc R 1
C C7 0.37071(18) 1.2578(3) -0.11648(10) 0.0226(5) Uani d . 1
H H7 0.3684 1.2862 -0.1598 0.027 Uiso calc R 1
C C8 0.38581(18) 1.3835(3) -0.06998(10) 0.0233(5) Uani d . 1
H H8 0.3940 1.4967 -0.0823 0.028 Uiso calc R 1
C C9 0.38884(18) 1.3458(2) -0.00765(10) 0.0212(5) Uani d . 1
H H9 0.3983 1.4325 0.0231 0.025 Uiso calc R 1
C C10 0.37789(16) 1.1778(2) 0.01157(9) 0.0181(5) Uani d . 1
C C11 0.19838(17) 0.8672(2) 0.16677(9) 0.0175(5) Uani d . 1
H H11A 0.1907 0.9682 0.1396 0.021 Uiso calc R 1
H H11B 0.1793 0.8996 0.2086 0.021 Uiso calc R 1
C C12 0.11772(17) 0.7377(2) 0.13815(9) 0.0176(5) Uani d . 1
C C13 0.00605(18) 0.7839(3) 0.12818(10) 0.0209(5) Uani d . 1
H H13 -0.0160 0.8912 0.1408 0.025 Uiso calc R 1
C C14 -0.06876(18) 0.6731(3) 0.10046(10) 0.0232(5) Uani d . 1
H H14 -0.1436 0.7028 0.0931 0.028 Uiso calc R 1
C C15 -0.03476(18) 0.5131(2) 0.08251(9) 0.0192(5) Uani d . 1
C C16 -0.10710(18) 0.3892(3) 0.05350(10) 0.0234(5) Uani d . 1
H H16 -0.1826 0.4134 0.0438 0.028 Uiso calc R 1
C C17 -0.06929(19) 0.2366(3) 0.03951(10) 0.0239(5) Uani d . 1
H H17 -0.1185 0.1539 0.0207 0.029 Uiso calc R 1
C C18 0.04253(18) 0.1998(3) 0.05268(10) 0.0231(5) Uani d . 1
H H18 0.0682 0.0924 0.0425 0.028 Uiso calc R 1
C C19 0.11492(18) 0.3178(2) 0.08011(9) 0.0193(5) Uani d . 1
H H19 0.1903 0.2919 0.0885 0.023 Uiso calc R 1
C C20 0.07766(17) 0.4762(2) 0.09564(9) 0.0184(5) Uani d . 1
C C21 0.34498(17) 0.7398(2) 0.23747(9) 0.0185(5) Uani d . 1
H H21A 0.2882 0.6599 0.2465 0.022 Uiso calc R 1
H H21B 0.3500 0.8293 0.2698 0.022 Uiso calc R 1
C C22 0.45217(18) 0.6499(2) 0.24264(9) 0.0185(5) Uani d . 1
C C23 0.46258(18) 0.5027(2) 0.20754(9) 0.0193(5) Uani d . 1
C C24 0.56236(18) 0.4168(3) 0.21622(10) 0.0218(5) Uani d . 1
H H24 0.5696 0.3157 0.1937 0.026 Uiso calc R 1
C C25 0.65032(19) 0.4772(3) 0.25708(10) 0.0244(5) Uani d . 1
H H25 0.7176 0.4185 0.2619 0.029 Uiso calc R 1
C C26 0.64041(18) 0.6235(3) 0.29100(10) 0.0231(5) Uani d . 1
H H26 0.7004 0.6652 0.3192 0.028 Uiso calc R 1
C C27 0.54226(18) 0.7071(3) 0.28319(10) 0.0219(5) Uani d . 1
H H27 0.5359 0.8074 0.3063 0.026 Uiso calc R 1
H H4A 0.383(2) 0.344(3) 0.1418(13) 0.050(8) Uiso d . 1
H H4B 0.321(2) 0.519(3) 0.1520(12) 0.045(8) Uiso d . 1

loop_
_atom_site_aniso_label
_atom_site_aniso_U_11
_atom_site_aniso_U_22
_atom_site_aniso_U_33
_atom_site_aniso_U_12
_atom_site_aniso_U_13
_atom_site_aniso_U_23
N1 0.0181(10) 0.0139(8) 0.0180(9) 0.0001(7) 0.0022(7) 0.0021(7)
N2 0.0177(10) 0.0162(9) 0.0194(9) 0.0007(7) 0.0030(7) 0.0011(7)
N3 0.0206(10) 0.0155(9) 0.0178(9) 0.0000(7) 0.0038(7) 0.0014(7)
N4 0.0238(11) 0.0163(9) 0.0282(11) 0.0030(8) -0.0014(8) -0.0050(8)
C1 0.0218(12) 0.0129(10) 0.0198(11) -0.0007(9) 0.0036(9) -0.0005(8)
C2 0.0161(11) 0.0173(10) 0.0196(11) 0.0008(8) 0.0030(8) -0.0015(8)
C3 0.0226(13) 0.0150(10) 0.0227(11) -0.0018(9) 0.0037(9) -0.0004(8)
C4 0.0190(12) 0.0171(10) 0.0217(11) -0.0018(9) 0.0029(9) -0.0059(8)
C5 0.0129(11) 0.0189(10) 0.0209(11) -0.0006(8) 0.0020(8) -0.0006(8)
C6 0.0170(12) 0.0256(11) 0.0211(11) -0.0011(9) 0.0022(9) -0.0028(9)
C7 0.0210(12) 0.0283(12) 0.0187(11) 0.0010(10) 0.0028(9) 0.0035(9)
C8 0.0249(13) 0.0184(11) 0.0269(12) 0.0039(9) 0.0045(10) 0.0061(9)
C9 0.0240(13) 0.0147(10) 0.0249(12) 0.0025(9) 0.0039(9) -0.0003(8)
C10 0.0146(11) 0.0195(11) 0.0204(11) 0.0010(9) 0.0026(8) -0.0002(8)
C11 0.0188(12) 0.0131(10) 0.0208(11) 0.0025(8) 0.0034(9) -0.0027(8)
C12 0.0214(12) 0.0169(10) 0.0150(10) 0.0030(9) 0.0039(8) 0.0025(8)
C13 0.0216(12) 0.0171(10) 0.0244(11) 0.0035(9) 0.0051(9) -0.0003(8)
C14 0.0183(12) 0.0235(11) 0.0282(12) 0.0028(9) 0.0045(9) -0.0002(9)
C15 0.0198(12) 0.0198(11) 0.0181(11) 0.0005(9) 0.0027(9) 0.0029(8)
C16 0.0169(12) 0.0272(12) 0.0255(12) -0.0008(9) 0.0005(9) 0.0028(9)
C17 0.0266(13) 0.0203(11) 0.0233(12) -0.0075(10) -0.0017(9) -0.0019(9)
C18 0.0289(14) 0.0163(10) 0.0239(12) 0.0000(9) 0.0026(10) -0.0021(9)
C19 0.0187(12) 0.0185(10) 0.0201(11) 0.0027(9) 0.0003(9) 0.0018(8)
C20 0.0229(13) 0.0173(10) 0.0149(10) -0.0026(9) 0.0027(9) 0.0012(8)
C21 0.0222(12) 0.0165(10) 0.0177(11) 0.0007(9) 0.0059(9) 0.0003(8)
C22 0.0249(13) 0.0153(10) 0.0160(10) 0.0015(9) 0.0056(9) 0.0041(8)
C23 0.0231(12) 0.0177(10) 0.0179(11) 0.0001(9) 0.0054(9) 0.0039(8)
C24 0.0263(13) 0.0179(11) 0.0218(11) 0.0008(9) 0.0056(9) 0.0016(8)
C25 0.0230(13) 0.0263(12) 0.0241(12) 0.0062(10) 0.0041(9) 0.0054(9)
C26 0.0212(13) 0.0252(11) 0.0214(11) 0.0006(9) -0.0020(9) 0.0031(9)
C27 0.0293(13) 0.0189(11) 0.0173(11) 0.0001(9) 0.0030(9) 0.0008(8)

loop_
_atom_type_symbol
_atom_type_description
_atom_type_scat_dispersion_real
_atom_type_scat_dispersion_imag
_atom_type_scat_source
C C 0.0033 0.0016 'International Tables Vol C Tables 4.2.6.8 and 6.1.1.4'
H H 0.0000 0.0000 'International Tables Vol C Tables 4.2.6.8 and 6.1.1.4'
N N 0.0061 0.0033 'International Tables Vol C Tables 4.2.6.8 and 6.1.1.4'

loop_
_geom_angle_atom_site_label_1
_geom_angle_atom_site_label_2
_geom_angle_atom_site_label_3
_geom_angle
_geom_angle_publ_flag
C1 N1 C11 111.7(2) y
C1 N1 C21 112.1(2) y
C11 N1 C21 111.5(2) y
C2 N2 C10 118.43(17) ?
C12 N3 C20 117.73(18) ?
C23 N4 H4A 121.1(16) ?
C23 N4 H4B 115.9(15) ?
H4A N4 H4B 116(2) ?
N1 C1 C2 111.00(16) ?
N1 C1 H1A 109.4 ?
C2 C1 H1A 109.4 ?
N1 C1 H1B 109.4 ?
C2 C1 H1B 109.4 ?
H1A C1 H1B 108.0 ?
N2 C2 C3 122.90(18) ?
N2 C2 C1 117.44(17) ?
C3 C2 C1 119.64(17) ?
C4 C3 C2 119.03(18) ?
C4 C3 H3 120.5 ?
C2 C3 H3 120.5 ?
C3 C4 C5 119.94(18) ?
C3 C4 H4 120.0 ?
C5 C4 H4 120.0 ?
C4 C5 C10 117.47(18) ?
C4 C5 C6 123.30(19) ?
C10 C5 C6 119.22(18) ?
C7 C6 C5 120.77(19) ?
C7 C6 H6 119.6 ?
C5 C6 H6 119.6 ?
C6 C7 C8 119.78(19) ?
C6 C7 H7 120.1 ?
C8 C7 H7 120.1 ?
C9 C8 C7 121.09(19) ?
C9 C8 H8 119.5 ?
C7 C8 H8 119.5 ?
C8 C9 C10 120.22(19) ?
C8 C9 H9 119.9 ?
C10 C9 H9 119.9 ?
N2 C10 C5 122.21(18) ?
N2 C10 C9 118.88(18) ?
C5 C10 C9 118.91(18) ?
N1 C11 C12 115.26(16) ?
N1 C11 H11A 108.5 ?
C12 C11 H11A 108.5 ?
N1 C11 H11B 108.5 ?
C12 C11 H11B 108.5 ?
H11A C11 H11B 107.5 ?
N3 C12 C13 123.39(19) ?
N3 C12 C11 119.17(19) ?
C13 C12 C11 117.43(18) ?
C14 C13 C12 119.30(19) ?
C14 C13 H13 120.3 ?
C12 C13 H13 120.3 ?
C13 C14 C15 119.7(2) ?
C13 C14 H14 120.2 ?
C15 C14 H14 120.2 ?
C20 C15 C14 117.20(19) ?
C20 C15 C16 119.18(19) ?
C14 C15 C16 123.6(2) ?
C17 C16 C15 120.4(2) ?
C17 C16 H16 119.8 ?
C15 C16 H16 119.8 ?
C16 C17 C18 120.4(2) ?
C16 C17 H17 119.8 ?
C18 C17 H17 119.8 ?
C19 C18 C17 120.6(2) ?
C19 C18 H18 119.7 ?
C17 C18 H18 119.7 ?
C18 C19 C20 120.1(2) ?
C18 C19 H19 119.9 ?
C20 C19 H19 119.9 ?
N3 C20 C19 118.05(19) ?
N3 C20 C15 122.67(18) ?
C19 C20 C15 119.28(19) ?
N1 C21 C22 113.08(16) ?
N1 C21 H21A 109.0 ?
C22 C21 H21A 109.0 ?
N1 C21 H21B 109.0 ?
C22 C21 H21B 109.0 ?
H21A C21 H21B 107.8 ?
C27 C22 C23 118.6(2) ?
C27 C22 C21 120.98(18) ?
C23 C22 C21 120.35(18) ?
N4 C23 C24 120.37(19) ?
N4 C23 C22 120.8(2) ?
C24 C23 C22 118.78(19) ?
C25 C24 C23 121.0(2) ?
C25 C24 H24 119.5 ?
C23 C24 H24 119.5 ?
C24 C25 C26 120.2(2) ?
C24 C25 H25 119.9 ?
C26 C25 H25 119.9 ?
C27 C26 C25 119.0(2) ?
C27 C26 H26 120.5 ?
C25 C26 H26 120.5 ?
C26 C27 C22 122.36(19) ?
C26 C27 H27 118.8 ?
C22 C27 H27 118.8 ?

loop_
_geom_bond_atom_site_label_1
_geom_bond_atom_site_label_2
_geom_bond_distance
_geom_bond_publ_flag
N1 C1 1.457(3) y
N1 C11 1.458(3) y
N1 C21 1.469(2) y
N2 C2 1.317(2) ?
N2 C10 1.375(3) ?
N3 C12 1.311(3) ?
N3 C20 1.379(3) ?
N4 C23 1.370(3) y
N4 H4A 0.96(3) ?
N4 H4B 0.95(3) ?
C1 C2 1.502(3) ?
C1 H1A 0.9900 ?
C1 H1B 0.9900 ?
C2 C3 1.421(3) ?
C3 C4 1.361(3) ?
C3 H3 0.9500 ?
C4 C5 1.412(3) ?
C4 H4 0.9500 ?
C5 C10 1.412(3) ?
C5 C6 1.413(3) ?
C6 C7 1.362(3) ?
C6 H6 0.9500 ?
C7 C8 1.407(3) ?
C7 H7 0.9500 ?
C8 C9 1.362(3) ?
C8 H8 0.9500 ?
C9 C10 1.415(3) ?
C9 H9 0.9500 ?
C11 C12 1.508(3) ?
C11 H11A 0.9900 ?
C11 H11B 0.9900 ?
C12 C13 1.421(3) ?
C13 C14 1.357(3) ?
C13 H13 0.9500 ?
C14 C15 1.415(3) ?
C14 H14 0.9500 ?
C15 C20 1.415(3) ?
C15 C16 1.419(3) ?
C16 C17 1.354(3) ?
C16 H16 0.9500 ?
C17 C18 1.408(3) ?
C17 H17 0.9500 ?
C18 C19 1.375(3) ?
C18 H18 0.9500 ?
C19 C20 1.402(3) ?
C19 H19 0.9500 ?
C21 C22 1.502(3) ?
C21 H21A 0.9900 ?
C21 H21B 0.9900 ?
C22 C27 1.392(3) ?
C22 C23 1.410(3) ?
C23 C24 1.405(3) ?
C24 C25 1.386(3) ?
C24 H24 0.9500 ?
C25 C26 1.389(3) ?
C25 H25 0.9500 ?
C26 C27 1.378(3) ?
C26 H26 0.9500 ?
C27 H27 0.9500 ?

loop_
_geom_hbond_atom_site_label_D
_geom_hbond_atom_site_label_H
_geom_hbond_atom_site_label_A
_geom_hbond_site_symmetry_A
_geom_hbond_distance_DH
_geom_hbond_distance_HA
_geom_hbond_distance_DA
_geom_hbond_angle_DHA
N4 H4B N3 . 0.95(3) 2.17(3) 3.039(3) 152(2)
N4 H4B N1 . 0.95(3) 2.42(3) 3.104(3) 129(2)
N4 H4A N2 1_545 0.96(3) 2.15(3) 3.100(2) 172(2)

loop_
_geom_torsion_atom_site_label_1
_geom_torsion_atom_site_label_2
_geom_torsion_atom_site_label_3
_geom_torsion_atom_site_label_4
_geom_torsion
C11 N1 C1 C2 -73.2(2)
C21 N1 C1 C2 160.86(16)
C10 N2 C2 C3 -1.0(3)
C10 N2 C2 C1 177.59(18)
N1 C1 C2 N2 145.02(19)
N1 C1 C2 C3 -36.4(3)
N2 C2 C3 C4 1.4(3)
C1 C2 C3 C4 -177.1(2)
C2 C3 C4 C5 -1.3(3)
C3 C4 C5 C10 0.9(3)
C3 C4 C5 C6 179.5(2)
C4 C5 C6 C7 -179.0(2)
C10 C5 C6 C7 -0.4(3)
C5 C6 C7 C8 0.2(3)
C6 C7 C8 C9 -0.3(3)
C7 C8 C9 C10 0.7(3)
C2 N2 C10 C5 0.5(3)
C2 N2 C10 C9 -179.39(19)
C4 C5 C10 N2 -0.5(3)
C6 C5 C10 N2 -179.18(19)
C4 C5 C10 C9 179.45(19)
C6 C5 C10 C9 0.7(3)
C8 C9 C10 N2 179.0(2)
C8 C9 C10 C5 -0.9(3)
C1 N1 C11 C12 142.47(17)
C21 N1 C11 C12 -91.2(2)
C20 N3 C12 C13 0.7(3)
C20 N3 C12 C11 -178.46(17)
N1 C11 C12 N3 0.3(3)
N1 C11 C12 C13 -178.89(17)
N3 C12 C13 C14 -1.5(3)
C11 C12 C13 C14 177.66(19)
C12 C13 C14 C15 0.6(3)
C13 C14 C15 C20 0.9(3)
C13 C14 C15 C16 179.8(2)
C20 C15 C16 C17 1.1(3)
C14 C15 C16 C17 -177.8(2)
C15 C16 C17 C18 -1.0(3)
C16 C17 C18 C19 0.2(3)
C17 C18 C19 C20 0.4(3)
C12 N3 C20 C19 -179.28(18)
C12 N3 C20 C15 0.9(3)
C18 C19 C20 N3 179.93(18)
C18 C19 C20 C15 -0.3(3)
C14 C15 C20 N3 -1.7(3)
C16 C15 C20 N3 179.31(18)
C14 C15 C20 C19 178.49(18)
C16 C15 C20 C19 -0.5(3)
C1 N1 C21 C22 -66.8(2)
C11 N1 C21 C22 167.12(16)
N1 C21 C22 C27 114.6(2)
N1 C21 C22 C23 -67.1(2)
C27 C22 C23 N4 178.78(19)
C21 C22 C23 N4 0.4(3)
C27 C22 C23 C24 1.9(3)
C21 C22 C23 C24 -176.47(18)
N4 C23 C24 C25 -178.7(2)
C22 C23 C24 C25 -1.8(3)
C23 C24 C25 C26 1.0(3)
C24 C25 C26 C27 -0.2(3)
C25 C26 C27 C22 0.3(3)
C23 C22 C27 C26 -1.2(3)
C21 C22 C27 C26 177.18(19)

loop_
_cod_related_entry_id
_cod_related_entry_database
_cod_related_entry_code
1 ChemSpider 21133424
